data_4036001
loop_
_publ_author_name
'Gawade, Prashant M.'
'Khose, Vaibhav N.'
'Badani, Purav M.'
'Hasan, Mohammed'
'Kaabel, Sandra'
'Mobin, Shaikh M.'
'Borovkov, Victor'
'Karnik, Anil V.'

_publ_section_title
;
 Benzyne-Mediated Nonconcerted Pathway toward Synthesis of Sterically
 Crowded [5]- and [7]Oxahelicenoids, Stereochemical and Theoretical
 Studies, and Optical Resolution of Helicenoids.
;
_journal_issue 2
_journal_name_full 'The Journal of organic chemistry'
_journal_page_first 860
_journal_page_last 868
_journal_paper_doi 10.1021/acs.joc.8b02507
_journal_volume 84
_journal_year 2019
_chemical_formula_sum 'C32 H20 Br2 O2'
_chemical_formula_weight 596.30
_space_group_IT_number 41
_space_group_name_Hall 'A 2 -2ab'
_space_group_name_H-M_alt 'A e a 2'
_symmetry_cell_setting orthorhombic
_symmetry_space_group_name_H-M 'A e a 2'
_atom_sites_solution_hydrogens geom
_atom_sites_solution_primary direct
_atom_sites_solution_secondary difmap
_audit_creation_method SHELXL-97
_cell_angle_alpha 90.00
_cell_angle_beta 90.00
_cell_angle_gamma 90.00
_cell_formula_units_Z 4
_cell_length_a 11.2662(2)
_cell_length_b 15.6756(2)
_cell_length_c 14.1746(3)
_cell_measurement_reflns_used 5393
_cell_measurement_temperature 150(2)
_cell_measurement_theta_max 70.9910
_cell_measurement_theta_min 3.9470
_cell_volume 2503.30(8)
_computing_cell_refinement 'CrysAlis RED, Oxford Diffraction Ltd.,'
_computing_data_collection 'CrysAlis CCD, Oxford Diffraction Ltd.,'
_computing_data_reduction 'CrysAlis RED, Oxford Diffraction Ltd.,'
_computing_molecular_graphics Ortep3
_computing_publication_material Shelx97
_computing_structure_refinement 'SHELXL-97 (Sheldrick, 1997)'
_computing_structure_solution 'SHELXS-97 (Sheldrick, 1997)'
_diffrn_ambient_temperature 150(2)
_diffrn_detector_area_resol_mean 15.9948
_diffrn_measured_fraction_theta_full 0.997
_diffrn_measured_fraction_theta_max 0.998
_diffrn_measurement_device_type 'OXFORD DIFFRACTION SUPER NOVA'
_diffrn_measurement_method \w/q-scan
_diffrn_radiation_monochromator graphite
_diffrn_radiation_source 'Micro-Focus (Cu) X-ray Source'
_diffrn_radiation_type CuK\a
_diffrn_radiation_wavelength 1.5418
_diffrn_reflns_av_R_equivalents 0.0255
_diffrn_reflns_av_unetI/netI 0.0166
_diffrn_reflns_limit_h_max 13
_diffrn_reflns_limit_h_min -12
_diffrn_reflns_limit_k_max 18
_diffrn_reflns_limit_k_min -19
_diffrn_reflns_limit_l_max 17
_diffrn_reflns_limit_l_min -12
_diffrn_reflns_number 7638
_diffrn_reflns_theta_full 71.32
_diffrn_reflns_theta_max 71.32
_diffrn_reflns_theta_min 5.64
_exptl_absorpt_coefficient_mu 4.330
_exptl_absorpt_correction_T_max 0.5824
_exptl_absorpt_correction_T_min 0.4358
_exptl_absorpt_correction_type multi-scan
_exptl_absorpt_process_details
;
CrysAlis RED, Oxford Diffraction Ltd.,
Version 1.171.31.7 (release 18-10-2006 CrysAlis171 .NET)
(compiled Oct 18 2006,16:28:17)
Empirical absorption correction using spherical harmonics,
 implemented in SCALE3 ABSPACK scaling algorithm.
;
_exptl_crystal_colour colorless
_exptl_crystal_density_diffrn 1.582
_exptl_crystal_density_method 'not measured'
_exptl_crystal_description block
_exptl_crystal_F_000 1192
_exptl_crystal_size_max 0.23
_exptl_crystal_size_mid 0.16
_exptl_crystal_size_min 0.14
_refine_diff_density_max 0.711
_refine_diff_density_min -0.918
_refine_diff_density_rms 0.085
_refine_ls_abs_structure_details 'Flack H D (1983), Acta Cryst. A39, 876-881'
_refine_ls_abs_structure_Flack -0.01(4)
_refine_ls_extinction_method none
_refine_ls_goodness_of_fit_ref 1.082
_refine_ls_hydrogen_treatment riding
_refine_ls_matrix_type full
_refine_ls_number_parameters 163
_refine_ls_number_reflns 2043
_refine_ls_number_restraints 1
_refine_ls_restrained_S_all 1.082
_refine_ls_R_factor_all 0.0467
_refine_ls_R_factor_gt 0.0460
_refine_ls_shift/su_max 0.000
_refine_ls_shift/su_mean 0.000
_refine_ls_structure_factor_coef Fsqd
_refine_ls_weighting_details 'calc w=1/[\s^2^(Fo^2^)+(0.0954P)^2^+1.5163P] where P=(Fo^2^+2Fc^2^)/3'
_refine_ls_weighting_scheme calc
_refine_ls_wR_factor_gt 0.1336
_refine_ls_wR_factor_ref 0.1351
_reflns_number_gt 1988
_reflns_number_total 2043
_reflns_threshold_expression >2sigma(I)
_cod_data_source_file jo8b02507_si_004.cif
_cod_data_source_block shelx
_cod_depositor_comments
;
The following automatic conversions were performed:

data item '_symmetry_cell_setting' value 'Orthorhombic' was changed
to 'orthorhombic' in accordance with the
/home/data/users/saulius/crontab/automatic-downloads/current/ACS/lib/dictionaries/cif_core.dic
dictionary named 'cif_core.dic' version 2.4.2 last updated on
2011-04-26.

Automatic conversion script
Id: cif_fix_values 6909 2019-04-08 15:41:33Z antanas 

2022-01-02
Z value and formula fixed to values more according to usual
chemical conventions.                 miguel
;
_cod_original_formula_sum 'C42.67 H26.67 Br2.67 O2.67'
_cod_original_formula_weight 795.07
_cod_original_formula_units_Z 3
_cod_original_sg_symbol_H-M 'A b a 2'
_cod_database_code 4036001

loop_
_symmetry_equiv_pos_as_xyz
'x, y, z'
'-x, -y, z'
'x+1/2, -y+1/2, z'
'-x+1/2, y+1/2, z'
'x, y+1/2, z+1/2'
'-x, -y+1/2, z+1/2'
'x+1/2, -y+1, z+1/2'
'-x+1/2, y+1, z+1/2'

loop_
_atom_site_label
_atom_site_type_symbol
_atom_site_fract_x
_atom_site_fract_y
_atom_site_fract_z
_atom_site_U_iso_or_equiv
_atom_site_adp_type
_atom_site_occupancy
_atom_site_symmetry_multiplicity
_atom_site_calc_flag
_atom_site_refinement_flags
Br1 Br 0.26071(6) 0.35258(3) 0.10296(8) 0.0779(3) Uani 1 1 d .
O1 O 0.7322(3) 0.3632(3) 0.5451(4) 0.0646(10) Uani 1 1 d .
C1 C 0.5220(5) 0.4591(5) 0.8955(4) 0.0808(16) Uani 1 1 d .
H1 H 0.5347 0.4302 0.9536 0.097 Uiso 1 1 calc R
C2 C 0.5478(4) 0.4191(4) 0.8114(4) 0.0671(12) Uani 1 1 d .
H2 H 0.5814 0.3636 0.8118 0.080 Uiso 1 1 calc R
C3 C 0.5246(3) 0.4599(3) 0.7249(3) 0.0518(9) Uani 1 1 d .
C4 C 0.5572(3) 0.4155(2) 0.6350(3) 0.0476(8) Uani 1 1 d .
H4 H 0.5210 0.3573 0.6356 0.057 Uiso 1 1 calc R
C5 C 0.5217(3) 0.4597(2) 0.5443(3) 0.0394(7) Uani 1 1 d .
C6 C 0.5516(3) 0.40449(19) 0.4627(3) 0.0412(8) Uani 1 1 d .
C7 C 0.4809(3) 0.39163(17) 0.3815(3) 0.0383(8) Uani 1 1 d .
C8 C 0.3647(3) 0.42580(19) 0.3707(3) 0.0423(7) Uani 1 1 d .
H8 H 0.3312 0.4581 0.4208 0.051 Uiso 1 1 calc R
C9 C 0.3003(4) 0.4137(2) 0.2912(3) 0.0471(8) Uani 1 1 d .
H9 H 0.2228 0.4372 0.2861 0.057 Uiso 1 1 calc R
C10 C 0.3484(4) 0.3662(2) 0.2157(3) 0.0506(9) Uani 1 1 d .
C11 C 0.4576(4) 0.3289(2) 0.2232(4) 0.0563(10) Uani 1 1 d .
H11 H 0.4887 0.2967 0.1721 0.068 Uiso 1 1 calc R
C12 C 0.5235(3) 0.3384(2) 0.3059(3) 0.0467(9) Uani 1 1 d .
C13 C 0.6329(4) 0.2950(2) 0.3189(4) 0.0536(9) Uani 1 1 d .
H13 H 0.6622 0.2595 0.2698 0.064 Uiso 1 1 calc R
C14 C 0.6958(4) 0.3029(2) 0.3983(4) 0.0550(11) Uani 1 1 d .
H14 H 0.7667 0.2710 0.4062 0.066 Uiso 1 1 calc R
C15 C 0.6575(4) 0.3585(2) 0.4707(3) 0.0478(9) Uani 1 1 d .
C16 C 0.6928(4) 0.4060(3) 0.6297(3) 0.0572(10) Uani 1 1 d .
H16A H 0.7296 0.4633 0.6323 0.069 Uiso 1 1 calc R
H16B H 0.7206 0.3735 0.6853 0.069 Uiso 1 1 calc R

loop_
_atom_site_aniso_label
_atom_site_aniso_U_11
_atom_site_aniso_U_22
_atom_site_aniso_U_33
_atom_site_aniso_U_23
_atom_site_aniso_U_13
_atom_site_aniso_U_12
Br1 0.1042(4) 0.0778(4) 0.0519(4) -0.0152(3) -0.0173(4) -0.0005(2)
O1 0.0550(16) 0.073(2) 0.066(3) -0.0052(18) -0.0087(15) 0.0252(14)
C1 0.084(4) 0.115(4) 0.044(3) 0.012(3) -0.005(3) -0.003(3)
C2 0.068(2) 0.081(3) 0.053(3) 0.017(2) -0.003(2) -0.003(2)
C3 0.0473(18) 0.062(2) 0.046(2) 0.0048(19) -0.0042(17) -0.0009(16)
C4 0.0547(19) 0.0422(15) 0.046(2) 0.0066(15) -0.0018(17) 0.0053(14)
C5 0.0400(15) 0.0379(14) 0.0403(19) 0.0027(14) 0.0001(14) 0.0025(12)
C6 0.0448(17) 0.0339(15) 0.045(2) 0.0049(13) 0.0045(15) 0.0061(12)
C7 0.0463(17) 0.0304(13) 0.038(2) 0.0002(13) 0.0059(13) -0.0012(10)
C8 0.0488(17) 0.0356(13) 0.042(2) -0.0026(14) 0.0021(16) 0.0016(12)
C9 0.0531(18) 0.0432(16) 0.045(2) -0.0013(15) -0.0014(17) 0.0010(14)
C10 0.065(2) 0.0444(16) 0.042(2) -0.0041(15) -0.0035(19) -0.0056(16)
C11 0.078(3) 0.0402(16) 0.051(2) -0.0070(17) 0.016(2) -0.0043(17)
C12 0.057(2) 0.0353(14) 0.048(2) -0.0032(16) 0.0124(19) -0.0020(13)
C13 0.062(2) 0.0388(16) 0.060(3) -0.0063(15) 0.017(2) 0.0055(15)
C14 0.0524(19) 0.0403(16) 0.072(3) 0.0027(18) 0.013(2) 0.0140(14)
C15 0.0486(19) 0.0415(17) 0.053(3) 0.0052(15) 0.0010(18) 0.0104(13)
C16 0.056(2) 0.065(2) 0.051(3) 0.0041(17) -0.0099(19) 0.0167(17)

loop_
_atom_type_symbol
_atom_type_description
_atom_type_scat_dispersion_real
_atom_type_scat_dispersion_imag
_atom_type_scat_source
C C 0.0181 0.0091 'International Tables Vol C Tables 4.2.6.8 and 6.1.1.4'
H H 0.0000 0.0000 'International Tables Vol C Tables 4.2.6.8 and 6.1.1.4'
O O 0.0492 0.0322 'International Tables Vol C Tables 4.2.6.8 and 6.1.1.4'
Br Br -0.6763 1.2805 'International Tables Vol C Tables 4.2.6.8 and 6.1.1.4'

loop_
_geom_angle_atom_site_label_1
_geom_angle_atom_site_label_2
_geom_angle_atom_site_label_3
_geom_angle
_geom_angle_site_symmetry_1
C15 O1 C16 118.9(3) .
C1 C1 C2 120.0(3) 2_665
C1 C1 H1 120.0 2_665
C2 C1 H1 120.0 .
C1 C2 C3 120.5(5) .
C1 C2 H2 119.7 .
C3 C2 H2 119.7 .
C3 C3 C2 119.4(3) 2_665
C3 C3 C4 121.6(2) 2_665
C2 C3 C4 119.0(4) .
C3 C4 C5 116.5(3) .
C3 C4 C16 109.3(3) .
C5 C4 C16 105.4(3) .
C3 C4 H4 108.5 .
C5 C4 H4 108.5 .
C16 C4 H4 108.5 .
C5 C5 C6 128.74(19) 2_665
C5 C5 C4 121.42(19) 2_665
C6 C5 C4 109.7(3) .
C15 C6 C7 118.2(3) .
C15 C6 C5 115.5(3) .
C7 C6 C5 126.2(3) .
C6 C7 C8 123.5(3) .
C6 C7 C12 120.0(3) .
C8 C7 C12 116.4(3) .
C9 C8 C7 122.0(4) .
C9 C8 H8 119.0 .
C7 C8 H8 119.0 .
C8 C9 C10 120.0(4) .
C8 C9 H9 120.0 .
C10 C9 H9 120.0 .
C11 C10 C9 120.8(4) .
C11 C10 Br1 119.2(4) .
C9 C10 Br1 120.0(3) .
C10 C11 C12 119.9(4) .
C10 C11 H11 120.0 .
C12 C11 H11 120.0 .
C11 C12 C13 121.3(4) .
C11 C12 C7 120.6(3) .
C13 C12 C7 118.1(4) .
C14 C13 C12 121.6(4) .
C14 C13 H13 119.2 .
C12 C13 H13 119.2 .
C13 C14 C15 120.5(4) .
C13 C14 H14 119.7 .
C15 C14 H14 119.7 .
O1 C15 C6 124.5(4) .
O1 C15 C14 114.3(4) .
C6 C15 C14 121.2(4) .
O1 C16 C4 113.0(4) .
O1 C16 H16A 109.0 .
C4 C16 H16A 109.0 .
O1 C16 H16B 109.0 .
C4 C16 H16B 109.0 .
H16A C16 H16B 107.8 .

loop_
_geom_bond_atom_site_label_1
_geom_bond_atom_site_label_2
_geom_bond_distance
_geom_bond_site_symmetry_2
Br1 C10 1.891(5) .
O1 C15 1.351(6) .
O1 C16 1.444(7) .
C1 C1 1.373(14) 2_665
C1 C2 1.379(8) .
C1 H1 0.9500 .
C2 C3 1.407(6) .
C2 H2 0.9500 .
C3 C3 1.374(9) 2_665
C3 C4 1.497(6) .
C4 C5 1.514(5) .
C4 C16 1.537(6) .
C4 H4 1.0000 .
C5 C5 1.356(7) 2_665
C5 C6 1.483(5) .
C6 C15 1.399(5) .
C6 C7 1.414(5) .
C7 C8 1.423(5) .
C7 C12 1.440(5) .
C8 C9 1.354(6) .
C8 H8 0.9500 .
C9 C10 1.411(6) .
C9 H9 0.9500 .
C10 C11 1.366(7) .
C11 C12 1.396(7) .
C11 H11 0.9500 .
C12 C13 1.419(6) .
C13 C14 1.336(7) .
C13 H13 0.9500 .
C14 C15 1.413(6) .
C14 H14 0.9500 .
C16 H16A 0.9900 .
C16 H16B 0.9900 .

loop_
_geom_torsion_atom_site_label_1
_geom_torsion_atom_site_label_2
_geom_torsion_atom_site_label_3
_geom_torsion_atom_site_label_4
_geom_torsion
_geom_torsion_site_symmetry_1
_geom_torsion_site_symmetry_4
C1 C1 C2 C3 -2.7(10) 2_665 .
C1 C2 C3 C3 -0.3(8) . 2_665
C1 C2 C3 C4 178.1(5) . .
C3 C3 C4 C5 -6.0(7) 2_665 .
C2 C3 C4 C5 175.6(4) . .
C3 C3 C4 C16 113.2(5) 2_665 .
C2 C3 C4 C16 -65.2(5) . .
C3 C4 C5 C5 9.1(6) . 2_665
C16 C4 C5 C5 -112.3(5) . 2_665
C3 C4 C5 C6 -175.5(3) . .
C16 C4 C5 C6 63.2(4) . .
C5 C5 C6 C15 137.5(5) 2_665 .
C4 C5 C6 C15 -37.5(4) . .
C5 C5 C6 C7 -45.6(6) 2_665 .
C4 C5 C6 C7 139.3(3) . .
C15 C6 C7 C8 171.5(3) . .
C5 C6 C7 C8 -5.2(5) . .
C15 C6 C7 C12 -5.5(5) . .
C5 C6 C7 C12 177.7(3) . .
C6 C7 C8 C9 178.6(3) . .
C12 C7 C8 C9 -4.2(5) . .
C7 C8 C9 C10 -0.2(6) . .
C8 C9 C10 C11 2.8(6) . .
C8 C9 C10 Br1 -177.8(3) . .
C9 C10 C11 C12 -0.6(6) . .
Br1 C10 C11 C12 180.0(3) . .
C10 C11 C12 C13 174.9(4) . .
C10 C11 C12 C7 -4.1(6) . .
C6 C7 C12 C11 -176.4(3) . .
C8 C7 C12 C11 6.3(5) . .
C6 C7 C12 C13 4.6(5) . .
C8 C7 C12 C13 -172.7(3) . .
C11 C12 C13 C14 -179.2(4) . .
C7 C12 C13 C14 -0.2(6) . .
C12 C13 C14 C15 -3.1(6) . .
C16 O1 C15 C6 11.5(7) . .
C16 O1 C15 C14 -169.4(4) . .
C7 C6 C15 O1 -178.6(4) . .
C5 C6 C15 O1 -1.5(6) . .
C7 C6 C15 C14 2.3(5) . .
C5 C6 C15 C14 179.4(3) . .
C13 C14 C15 O1 -177.1(4) . .
C13 C14 C15 C6 2.0(6) . .
C15 O1 C16 C4 18.6(6) . .
C3 C4 C16 O1 179.6(4) . .
C5 C4 C16 O1 -54.5(4) . .
